data_7053385
loop_
_publ_author_name
'Linares, Maholy'
'Brice\~no, Alexander'

_publ_section_title
;
 Solid-state synthesis of head-to-tail photodimers from supramolecular
 assemblies directed by charge-assisted hydrogen bonds
;
_journal_issue 4
_journal_name_full 'New Journal of Chemistry'
_journal_page_first 587
_journal_paper_doi 10.1039/b9nj00608g
_journal_volume 34
_journal_year 2010
_chemical_compound_source Synthesis
_chemical_formula_moiety 'C13 H12 N, 0.5(C10 H4 O8)'
_chemical_formula_sum 'C18 H14 N O4'
_chemical_formula_weight 308.30
_chemical_name_systematic
;
?
;
_space_group_IT_number 2
_symmetry_cell_setting triclinic
_symmetry_space_group_name_Hall '-P 1'
_symmetry_space_group_name_H-M 'P -1'
_atom_sites_solution_hydrogens geom
_atom_sites_solution_primary direct
_atom_sites_solution_secondary difmap
_audit_creation_date '20 August 2008'
_audit_creation_method SHELXL-97
_cell_angle_alpha 104.767(10)
_cell_angle_beta 106.763(10)
_cell_angle_gamma 108.1770(10)
_cell_formula_units_Z 2
_cell_length_a 7.559(4)
_cell_length_b 10.106(6)
_cell_length_c 11.410(7)
_cell_measurement_reflns_used 1502
_cell_measurement_temperature 293(2)
_cell_measurement_theta_max 27.80
_cell_measurement_theta_min 2.00
_cell_volume 733.8(7)
_computing_cell_refinement 'CrystalClear (Rigaku/MSC Inc., 2005)'
_computing_data_collection 'CrystalClear (Rigaku/MSC Inc., 2005)'
_computing_data_reduction 'CrystalClear (Rigaku/MSC Inc., 2005)'
_computing_molecular_graphics
;
SHELXLTL-NT V5.1 (Bruker AXS, 1998) and DIAMOND
(Brandenburg, 1998)
;
_computing_publication_material
;
SHELXLTL-NT V5.1 (Bruker AXS, 1998) and PLATON (Spek, 2003).
;
_computing_structure_refinement 'SHELXLTL-NT V5.1 (Bruker AXS, 1998)'
_computing_structure_solution 'SHELXLTL-NT V5.1 (Bruker AXS, 1998)'
_diffrn_ambient_temperature 293(2)
_diffrn_measured_fraction_theta_full 0.958
_diffrn_measured_fraction_theta_max 0.771
_diffrn_measurement_device 'Mercury (2x2 bin mode)'
_diffrn_measurement_device_type 'Rigaku AFC7S Mercury'
_diffrn_measurement_method '\w '
_diffrn_radiation_detector CCD
_diffrn_radiation_monochromator graphite
_diffrn_radiation_source 'Normal-focus sealed tube'
_diffrn_radiation_type MoK\a
_diffrn_radiation_wavelength 0.71073
_diffrn_reflns_av_R_equivalents 0.0231
_diffrn_reflns_av_sigmaI/netI 0.0317
_diffrn_reflns_limit_h_max 8
_diffrn_reflns_limit_h_min -8
_diffrn_reflns_limit_k_max 12
_diffrn_reflns_limit_k_min -12
_diffrn_reflns_limit_l_max 14
_diffrn_reflns_limit_l_min -11
_diffrn_reflns_number 7661
_diffrn_reflns_theta_full 25.00
_diffrn_reflns_theta_max 27.89
_diffrn_reflns_theta_min 2.01
_diffrn_standards_decay_% 0
_diffrn_standards_interval_count 0
_diffrn_standards_interval_time 0
_diffrn_standards_number 0
_exptl_absorpt_coefficient_mu 0.100
_exptl_absorpt_correction_T_max 0.975
_exptl_absorpt_correction_T_min 0.949
_exptl_absorpt_correction_type multi-scan
_exptl_absorpt_process_details 'Jacobson, R. (1998) Private communication'
_exptl_crystal_colour 'Pale yellow'
_exptl_crystal_density_diffrn 1.395
_exptl_crystal_density_method 'not measured'
_exptl_crystal_description Prism
_exptl_crystal_F_000 322
_exptl_crystal_size_max 0.48
_exptl_crystal_size_mid 0.31
_exptl_crystal_size_min 0.23
_refine_diff_density_max 0.486
_refine_diff_density_min -0.274
_refine_diff_density_rms 0.049
_refine_ls_extinction_method none
_refine_ls_goodness_of_fit_ref 1.066
_refine_ls_hydrogen_treatment constr
_refine_ls_matrix_type full
_refine_ls_number_parameters 208
_refine_ls_number_reflns 2694
_refine_ls_number_restraints 0
_refine_ls_restrained_S_all 1.066
_refine_ls_R_factor_all 0.0800
_refine_ls_R_factor_gt 0.0613
_refine_ls_shift/su_max 0.000
_refine_ls_shift/su_mean 0.000
_refine_ls_structure_factor_coef Fsqd
_refine_ls_weighting_details 'calc w=1/[\s^2^(Fo^2^)+(0.0693P)^2^+0.3306P] where P=(Fo^2^+2Fc^2^)/3'
_refine_ls_weighting_scheme calc
_refine_ls_wR_factor_gt 0.1504
_refine_ls_wR_factor_ref 0.1642
_reflns_number_gt 2076
_reflns_number_total 2694
_reflns_threshold_expression >2sigma(I)
_cod_data_source_file b9nj00608g.txt
_cod_data_source_block shelxle2
_cod_depositor_comments
;
The following automatic conversions were performed:

'_symmetry_cell_setting' value 'Triclinic' changed to 'triclinic'
according to /home/saulius/struct/CIF-dictionaries/cif_core.dic
dictionary named 'cif_core.dic' version 2.4.2 from
2011-04-26.

'_exptl_absorpt_correction_type' value 'Multi Scan'
changed to 'multi-scan' according to
/home/saulius/struct/CIF-dictionaries/cif_core.dic dictionary named
'cif_core.dic' version 2.4.2 from 2011-04-26.

Automatic conversion script
Id: cif_fix_values 1891 2012-01-12 08:04:46Z andrius 
;
_cod_original_sg_symbol_H-M P-1
_cod_database_code 7053385

loop_
_symmetry_equiv_pos_as_xyz
'x, y, z'
'-x, -y, -z'

loop_
_atom_site_label
_atom_site_type_symbol
_atom_site_fract_x
_atom_site_fract_y
_atom_site_fract_z
_atom_site_U_iso_or_equiv
_atom_site_adp_type
_atom_site_occupancy
_atom_site_symmetry_multiplicity
_atom_site_calc_flag
_atom_site_refinement_flags
O1 O 0.1316(3) 0.40051(18) 0.10206(17) 0.0569(5) Uani 1 1 d .
O2 O 0.0799(3) 0.34390(19) 0.26789(17) 0.0586(5) Uani 1 1 d .
O3 O -0.1933(3) 0.1288(2) 0.25887(19) 0.0654(6) Uani 1 1 d .
H3O3 H -0.0677 0.2181 0.2721 0.078 Uiso 1 1 d R
O4 O -0.4167(3) -0.0917(2) 0.1059(2) 0.0742(6) Uani 1 1 d .
N1 N 0.1984(3) 0.6744(2) 0.25063(19) 0.0441(5) Uani 1 1 d .
HN1 H 0.1764 0.5686 0.1975 0.053 Uiso 1 1 d R
C1 C 0.0832(4) 0.3085(3) 0.1541(2) 0.0432(6) Uani 1 1 d .
C2 C 0.0316(3) 0.1462(2) 0.0771(2) 0.0370(5) Uani 1 1 d .
C3 C -0.1162(4) 0.0186(2) 0.0752(2) 0.0382(5) Uani 1 1 d .
C4 C -0.2556(4) 0.0162(3) 0.1476(3) 0.0489(6) Uani 1 1 d .
C5 C 0.1428(4) 0.1233(2) 0.0018(2) 0.0401(5) Uani 1 1 d .
H5 H 0.2405 0.2074 0.0030 0.048 Uiso 1 1 calc R
C6 C 0.2503(4) 0.7846(3) 0.2061(2) 0.0493(6) Uani 1 1 d .
H6 H 0.2681 0.7640 0.1271 0.059 Uiso 1 1 calc R
C7 C 0.2776(4) 0.9262(3) 0.2739(3) 0.0525(6) Uani 1 1 d .
H7 H 0.3126 1.0008 0.2405 0.063 Uiso 1 1 calc R
C8 C 0.2537(4) 0.9603(3) 0.3921(2) 0.0468(6) Uani 1 1 d .
C9 C 0.2046(4) 0.8435(3) 0.4386(2) 0.0511(6) Uani 1 1 d .
H9 H 0.1910 0.8620 0.5190 0.061 Uiso 1 1 calc R
C10 C 0.1765(4) 0.7013(3) 0.3652(2) 0.0491(6) Uani 1 1 d .
H10 H 0.1421 0.6239 0.3957 0.059 Uiso 1 1 calc R
C11 C 0.2815(4) 1.1151(3) 0.4607(3) 0.0559(7) Uani 1 1 d .
H11 H 0.2996 1.1808 0.4167 0.067 Uiso 1 1 calc R
C12 C 0.2826(4) 1.1667(3) 0.5770(3) 0.0558(7) Uani 1 1 d .
H12 H 0.2631 1.0996 0.6197 0.067 Uiso 1 1 calc R
C13 C 0.3117(4) 1.3211(3) 0.6496(3) 0.0503(6) Uani 1 1 d .
C14 C 0.3284(5) 1.4330(3) 0.5981(3) 0.0622(7) Uani 1 1 d .
H14 H 0.3255 1.4134 0.5132 0.075 Uiso 1 1 calc R
C15 C 0.3496(5) 1.5743(3) 0.6723(3) 0.0699(8) Uani 1 1 d .
H15 H 0.3617 1.6485 0.6370 0.084 Uiso 1 1 calc R
C16 C 0.3526(4) 1.6041(3) 0.7974(3) 0.0646(8) Uani 1 1 d .
H16 H 0.3670 1.6983 0.8472 0.078 Uiso 1 1 calc R
C17 C 0.3342(5) 1.4936(3) 0.8482(3) 0.0653(8) Uani 1 1 d .
H17 H 0.3347 1.5127 0.9325 0.078 Uiso 1 1 calc R
C18 C 0.3151(4) 1.3546(3) 0.7751(3) 0.0595(7) Uani 1 1 d .
H18 H 0.3042 1.2815 0.8116 0.071 Uiso 1 1 calc R

loop_
_atom_site_aniso_label
_atom_site_aniso_U_11
_atom_site_aniso_U_22
_atom_site_aniso_U_33
_atom_site_aniso_U_23
_atom_site_aniso_U_13
_atom_site_aniso_U_12
O1 0.0814(13) 0.0323(9) 0.0597(11) 0.0146(8) 0.0366(10) 0.0216(9)
O2 0.0817(14) 0.0435(10) 0.0460(10) 0.0069(8) 0.0315(9) 0.0231(10)
O3 0.0978(16) 0.0530(12) 0.0659(12) 0.0223(9) 0.0580(12) 0.0336(11)
O4 0.0795(15) 0.0556(13) 0.1038(17) 0.0282(11) 0.0671(13) 0.0219(12)
N1 0.0432(11) 0.0327(11) 0.0464(12) 0.0054(8) 0.0173(9) 0.0119(9)
C1 0.0478(14) 0.0360(13) 0.0427(13) 0.0100(10) 0.0194(11) 0.0164(11)
C2 0.0446(13) 0.0326(12) 0.0360(12) 0.0117(9) 0.0186(10) 0.0175(10)
C3 0.0491(13) 0.0344(12) 0.0385(12) 0.0148(9) 0.0235(10) 0.0203(10)
C4 0.0674(18) 0.0396(14) 0.0601(16) 0.0241(12) 0.0415(14) 0.0286(14)
C5 0.0467(13) 0.0300(12) 0.0458(13) 0.0146(10) 0.0236(10) 0.0137(10)
C6 0.0534(15) 0.0440(14) 0.0464(14) 0.0132(11) 0.0212(11) 0.0174(12)
C7 0.0564(16) 0.0402(14) 0.0561(16) 0.0166(12) 0.0208(12) 0.0174(12)
C8 0.0366(13) 0.0374(13) 0.0540(15) 0.0065(11) 0.0126(11) 0.0140(11)
C9 0.0486(15) 0.0518(15) 0.0454(14) 0.0069(11) 0.0219(11) 0.0182(12)
C10 0.0512(15) 0.0392(14) 0.0518(15) 0.0148(11) 0.0223(12) 0.0130(12)
C11 0.0541(16) 0.0500(16) 0.0573(17) 0.0130(13) 0.0213(13) 0.0210(13)
C12 0.0501(16) 0.0503(16) 0.0578(17) 0.0117(12) 0.0185(12) 0.0195(13)
C13 0.0421(14) 0.0418(14) 0.0548(16) 0.0052(11) 0.0113(11) 0.0206(12)
C14 0.0673(19) 0.0611(18) 0.0506(16) 0.0103(13) 0.0234(13) 0.0261(15)
C15 0.080(2) 0.0489(17) 0.074(2) 0.0196(15) 0.0233(16) 0.0293(16)
C16 0.0614(18) 0.0474(17) 0.0625(18) -0.0027(13) 0.0073(13) 0.0298(14)
C17 0.072(2) 0.069(2) 0.0466(16) 0.0073(13) 0.0130(13) 0.0407(17)
C18 0.0674(18) 0.0546(17) 0.0540(16) 0.0142(13) 0.0168(13) 0.0344(15)

loop_
_atom_type_symbol
_atom_type_description
_atom_type_scat_dispersion_real
_atom_type_scat_dispersion_imag
_atom_type_scat_source
C C 0.0033 0.0016 'International Tables Vol C Tables 4.2.6.8 and 6.1.1.4'
H H 0.0000 0.0000 'International Tables Vol C Tables 4.2.6.8 and 6.1.1.4'
N N 0.0061 0.0033 'International Tables Vol C Tables 4.2.6.8 and 6.1.1.4'
O O 0.0106 0.0060 'International Tables Vol C Tables 4.2.6.8 and 6.1.1.4'

loop_
_geom_angle_atom_site_label_1
_geom_angle_atom_site_label_2
_geom_angle_atom_site_label_3
_geom_angle
_geom_angle_site_symmetry_1
_geom_angle_site_symmetry_3
C10 N1 C6 120.8(2) . .
O1 C1 O2 123.8(2) . .
O1 C1 C2 117.3(2) . .
O2 C1 C2 118.9(2) . .
C5 C2 C3 118.0(2) . .
C5 C2 C1 115.7(2) . .
C3 C2 C1 126.3(2) . .
C5 C3 C2 118.3(2) 2 .
C5 C3 C4 114.5(2) 2 .
C2 C3 C4 127.2(2) . .
O4 C4 O3 121.3(2) . .
O4 C4 C3 120.1(2) . .
O3 C4 C3 118.5(2) . .
C2 C5 C3 123.7(2) . 2
N1 C6 C7 121.3(2) . .
C6 C7 C8 120.6(2) . .
C7 C8 C9 117.0(2) . .
C7 C8 C11 118.5(2) . .
C9 C8 C11 124.5(2) . .
C10 C9 C8 120.0(2) . .
N1 C10 C9 120.3(2) . .
C12 C11 C8 125.3(3) . .
C11 C12 C13 126.9(3) . .
C18 C13 C14 117.6(2) . .
C18 C13 C12 117.7(3) . .
C14 C13 C12 124.6(3) . .
C13 C14 C15 120.8(3) . .
C16 C15 C14 120.1(3) . .
C17 C16 C15 119.4(3) . .
C16 C17 C18 120.4(3) . .
C13 C18 C17 121.7(3) . .

loop_
_geom_bond_atom_site_label_1
_geom_bond_atom_site_label_2
_geom_bond_distance
_geom_bond_site_symmetry_2
O1 C1 1.243(3) .
O2 C1 1.266(3) .
O3 C4 1.308(3) .
O4 C4 1.213(3) .
N1 C10 1.335(3) .
N1 C6 1.335(3) .
C1 C2 1.511(3) .
C2 C5 1.391(3) .
C2 C3 1.408(3) .
C3 C5 1.394(3) 2
C3 C4 1.514(3) .
C5 C3 1.394(3) 2
C6 C7 1.360(3) .
C7 C8 1.383(4) .
C8 C9 1.404(4) .
C8 C11 1.477(4) .
C9 C10 1.380(3) .
C11 C12 1.293(4) .
C12 C13 1.480(4) .
C13 C18 1.376(4) .
C13 C14 1.390(4) .
C14 C15 1.395(4) .
C15 C16 1.373(4) .
C16 C17 1.372(4) .
C17 C18 1.377(4) .
